data_4111710
loop_
_publ_author_name
'Javier Vela'
'Jeremy M. Smith'
'Ying Yu'
'Nicole A. Ketterer'
'Christine J. Flaschenriem'
'Rene J. Lachicotte'
'Patrick L. Holland'

_publ_section_title
;
 Synthesis and Reactivity of Low-Coordinate Iron(II) Fluoride Complexes
 and Their Use in the Catalytic Hydrodefluorination of Fluorocarbons
;
_journal_name_full 'Journal of the American Chemical Society'
_journal_page_first 7857
_journal_page_last 7870
_journal_paper_doi 10.1021/ja042672l
_journal_volume 127
_journal_year 2005
_chemical_formula_moiety 'C37 H56 F Fe N3, C2 H3 N'
_chemical_formula_sum 'C39 H59 F Fe N4'
_chemical_formula_weight 658.75
_chemical_name_common 2(CH3CN)
_chemical_name_systematic
;
 ?
;
_space_group_IT_number 2
_symmetry_cell_setting triclinic
_symmetry_space_group_name_Hall '-P 1'
_symmetry_space_group_name_H-M 'P -1'
_atom_sites_solution_hydrogens geom
_atom_sites_solution_primary direct
_atom_sites_solution_secondary difmap
_audit_creation_method SHELXL-97
_cell_angle_alpha 96.695(2)
_cell_angle_beta 97.672(2)
_cell_angle_gamma 112.544(2)
_cell_formula_units_Z 2
_cell_length_a 9.8640(9)
_cell_length_b 12.2956(11)
_cell_length_c 17.9941(16)
_cell_measurement_reflns_used 4907
_cell_measurement_temperature 193(2)
_cell_measurement_theta_max 28.316
_cell_measurement_theta_min 2.676
_cell_volume 1963.7(3)
_computing_cell_refinement 'Bruker SMART'
_computing_data_collection 'Bruker SMART'
_computing_data_reduction 'Bruker SAINT'
_computing_molecular_graphics 'Bruker SHELXTL'
_computing_publication_material 'Bruker SHELXTL'
_computing_structure_refinement 'SHELXL-97 (Sheldrick, 1997)'
_computing_structure_solution 'SHELXS-97 (Sheldrick, 1990)'
_diffrn_ambient_temperature 193(2)
_diffrn_measured_fraction_theta_full 0.922
_diffrn_measured_fraction_theta_max 0.922
_diffrn_measurement_device_type 'CCD area detector'
_diffrn_measurement_method 'omega scans'
_diffrn_radiation_monochromator graphite
_diffrn_radiation_source 'fine-focus sealed tube'
_diffrn_radiation_type MoK\a
_diffrn_radiation_wavelength 0.71073
_diffrn_reflns_av_R_equivalents 0.0208
_diffrn_reflns_av_sigmaI/netI 0.0353
_diffrn_reflns_limit_h_max 11
_diffrn_reflns_limit_h_min -13
_diffrn_reflns_limit_k_max 16
_diffrn_reflns_limit_k_min -12
_diffrn_reflns_limit_l_max 23
_diffrn_reflns_limit_l_min -22
_diffrn_reflns_number 12869
_diffrn_reflns_theta_full 28.32
_diffrn_reflns_theta_max 28.32
_diffrn_reflns_theta_min 1.82
_exptl_absorpt_coefficient_mu 0.418
_exptl_absorpt_correction_T_max 0.943
_exptl_absorpt_correction_T_min 0.932
_exptl_absorpt_correction_type empirical
_exptl_absorpt_process_details SADABS
_exptl_crystal_colour Yellow
_exptl_crystal_density_diffrn 1.114
_exptl_crystal_description Block
_exptl_crystal_F_000 712
_exptl_crystal_size_max 0.22
_exptl_crystal_size_mid 0.14
_exptl_crystal_size_min 0.14
_refine_diff_density_max 0.929
_refine_diff_density_min -0.704
_refine_diff_density_rms 0.070
_refine_ls_extinction_method none
_refine_ls_goodness_of_fit_ref 1.390
_refine_ls_hydrogen_treatment mixed
_refine_ls_matrix_type full
_refine_ls_number_parameters 438
_refine_ls_number_reflns 9020
_refine_ls_number_restraints 0
_refine_ls_restrained_S_all 1.390
_refine_ls_R_factor_all 0.1025
_refine_ls_R_factor_gt 0.0944
_refine_ls_shift/su_max 0.042
_refine_ls_shift/su_mean 0.001
_refine_ls_structure_factor_coef Fsqd
_refine_ls_weighting_details 'calc w=1/[\s^2^(Fo^2^)+(0.0466P)^2^+3.1319P] where P=(Fo^2^+2Fc^2^)/3'
_refine_ls_weighting_scheme calc
_refine_ls_wR_factor_gt 0.1910
_refine_ls_wR_factor_ref 0.1943
_reflns_number_gt 8346
_reflns_number_total 9020
_reflns_threshold_expression >2sigma(I)
_cod_data_source_file ja042672lsi20041206_123821_07.cif
_cod_data_source_block 2(CH3CN)
_cod_database_code 4111710

loop_
_symmetry_equiv_pos_as_xyz
'x, y, z'
'-x, -y, -z'

loop_
_atom_site_label
_atom_site_type_symbol
_atom_site_fract_x
_atom_site_fract_y
_atom_site_fract_z
_atom_site_U_iso_or_equiv
_atom_site_adp_type
_atom_site_occupancy
_atom_site_symmetry_multiplicity
_atom_site_calc_flag
_atom_site_refinement_flags
Fe1 Fe -0.09422(6) -0.10978(4) 0.30252(3) 0.02586(14) Uani 1 1 d .
F1 F -0.2473(3) -0.0685(2) 0.34049(14) 0.0493(6) Uani 1 1 d .
N11 N 0.0747(3) 0.0020(2) 0.26009(16) 0.0253(6) Uani 1 1 d .
N21 N -0.1489(3) -0.2558(2) 0.22285(16) 0.0261(6) Uani 1 1 d .
C11 C 0.2351(4) 0.0427(3) 0.1557(2) 0.0359(8) Uani 1 1 d .
C21 C 0.1265(4) -0.0365(3) 0.20275(19) 0.0270(7) Uani 1 1 d .
C31 C 0.0734(4) -0.1611(3) 0.1728(2) 0.0322(8) Uani 1 1 d .
H31A H 0.1363 -0.1796 0.1444 0.039 Uiso 1 1 calc R
C41 C -0.0538(4) -0.2620(3) 0.1770(2) 0.0290(7) Uani 1 1 d .
C51 C -0.0682(4) -0.3787(3) 0.1244(2) 0.0371(9) Uani 1 1 d .
C61 C 0.3582(5) -0.0011(4) 0.1434(3) 0.0590(13) Uani 1 1 d .
H61A H 0.4281 0.0532 0.1184 0.089 Uiso 1 1 calc R
H61B H 0.3140 -0.0796 0.1122 0.089 Uiso 1 1 calc R
H61C H 0.4095 -0.0043 0.1918 0.089 Uiso 1 1 calc R
C71 C 0.1374(6) 0.0277(4) 0.0773(2) 0.0567(13) Uani 1 1 d .
H71A H 0.1970 0.0787 0.0469 0.085 Uiso 1 1 calc R
H71B H 0.0556 0.0491 0.0846 0.085 Uiso 1 1 calc R
H71C H 0.0990 -0.0542 0.0517 0.085 Uiso 1 1 calc R
C81 C 0.3165(5) 0.1782(4) 0.1871(2) 0.0404(9) Uani 1 1 d .
H81A H 0.3808 0.2156 0.1535 0.061 Uiso 1 1 calc R
H81B H 0.3752 0.1911 0.2369 0.061 Uiso 1 1 calc R
H81C H 0.2442 0.2122 0.1903 0.061 Uiso 1 1 calc R
C91 C -0.0665(7) -0.3606(5) 0.0412(3) 0.0675(15) Uani 1 1 d .
H91A H -0.0832 -0.4347 0.0095 0.101 Uiso 1 1 calc R
H91B H 0.0288 -0.3006 0.0382 0.101 Uiso 1 1 calc R
H91C H -0.1441 -0.3352 0.0241 0.101 Uiso 1 1 calc R
C101 C -0.2061(5) -0.4936(4) 0.1228(3) 0.0609(15) Uani 1 1 d .
H10A H -0.1981 -0.5601 0.0928 0.091 Uiso 1 1 calc R
H10B H -0.2947 -0.4850 0.1006 0.091 Uiso 1 1 calc R
H10C H -0.2117 -0.5077 0.1739 0.091 Uiso 1 1 calc R
C111 C 0.0684(5) -0.4039(4) 0.1548(3) 0.0544(12) Uani 1 1 d .
H11A H 0.0625 -0.4761 0.1249 0.082 Uiso 1 1 calc R
H11B H 0.0693 -0.4130 0.2071 0.082 Uiso 1 1 calc R
H11C H 0.1584 -0.3382 0.1513 0.082 Uiso 1 1 calc R
C12 C 0.1299(4) 0.1252(3) 0.2984(2) 0.0283(7) Uani 1 1 d .
C22 C 0.2511(4) 0.1673(3) 0.3611(2) 0.0301(7) Uani 1 1 d .
C32 C 0.3026(5) 0.2864(3) 0.3979(2) 0.0381(9) Uani 1 1 d .
H32A H 0.3839 0.3163 0.4383 0.046 Uiso 1 1 calc R
C42 C 0.2359(5) 0.3612(3) 0.3757(2) 0.0432(10) Uani 1 1 d .
H42A H 0.2736 0.4407 0.4003 0.052 Uiso 1 1 calc R
C52 C 0.1136(5) 0.3169(3) 0.3171(3) 0.0401(9) Uani 1 1 d .
H52A H 0.0673 0.3668 0.3035 0.048 Uiso 1 1 calc R
C62 C 0.0565(4) 0.1985(3) 0.2771(2) 0.0335(8) Uani 1 1 d .
C72 C 0.3269(4) 0.0894(3) 0.3899(2) 0.0363(8) Uani 1 1 d .
H72A H 0.2651 0.0065 0.3646 0.044 Uiso 1 1 calc R
C82 C 0.3372(5) 0.0946(4) 0.4765(2) 0.0515(11) Uani 1 1 d .
H82A H 0.2417 0.0834 0.4891 0.077 Uiso 1 1 calc R
H82B H 0.4109 0.1712 0.5032 0.077 Uiso 1 1 calc R
H82C H 0.3653 0.0324 0.4913 0.077 Uiso 1 1 calc R
C92 C 0.4841(5) 0.1223(5) 0.3716(3) 0.0582(13) Uani 1 1 d .
H92A H 0.4775 0.1130 0.3174 0.087 Uiso 1 1 calc R
H92B H 0.5265 0.0705 0.3912 0.087 Uiso 1 1 calc R
H92C H 0.5466 0.2040 0.3948 0.087 Uiso 1 1 calc R
C102 C -0.0790(4) 0.1553(4) 0.2127(2) 0.0404(9) Uani 1 1 d .
H10D H -0.0990 0.0732 0.1893 0.049 Uiso 1 1 calc R
C112 C -0.0532(6) 0.2326(5) 0.1504(3) 0.0698(16) Uani 1 1 d .
H11D H 0.0375 0.2389 0.1337 0.105 Uiso 1 1 calc R
H11E H -0.0451 0.3111 0.1707 0.105 Uiso 1 1 calc R
H11F H -0.1359 0.1962 0.1081 0.105 Uiso 1 1 calc R
C122 C -0.2173(5) 0.1531(4) 0.2445(3) 0.0595(13) Uani 1 1 d .
H12A H -0.2404 0.0968 0.2786 0.089 Uiso 1 1 calc R
H12B H -0.3010 0.1297 0.2032 0.089 Uiso 1 1 calc R
H12C H -0.1967 0.2315 0.2717 0.089 Uiso 1 1 calc R
C13 C -0.3034(4) -0.3397(3) 0.2099(2) 0.0290(7) Uani 1 1 d .
C23 C -0.3525(5) -0.4169(3) 0.2620(2) 0.0376(9) Uani 1 1 d .
C33 C -0.5053(5) -0.4942(4) 0.2479(3) 0.0492(11) Uani 1 1 d .
H33A H -0.5401 -0.5465 0.2811 0.059 Uiso 1 1 calc R
C43 C -0.6039(5) -0.4946(4) 0.1866(3) 0.0530(12) Uani 1 1 d .
H43A H -0.7039 -0.5476 0.1783 0.064 Uiso 1 1 calc R
C53 C -0.5553(4) -0.4168(4) 0.1374(3) 0.0443(10) Uani 1 1 d .
H53A H -0.6234 -0.4169 0.0964 0.053 Uiso 1 1 calc R
C63 C -0.4050(4) -0.3373(3) 0.1481(2) 0.0324(8) Uani 1 1 d .
C73 C -0.2494(6) -0.4204(4) 0.3312(3) 0.0515(11) Uani 1 1 d .
H73A H -0.1479 -0.3630 0.3312 0.062 Uiso 1 1 calc R
C83 C -0.2955(7) -0.3817(5) 0.4045(3) 0.0763(19) Uani 1 1 d .
H83A H -0.2943 -0.3032 0.4054 0.114 Uiso 1 1 calc R
H83B H -0.2265 -0.3804 0.4480 0.114 Uiso 1 1 calc R
H83C H -0.3944 -0.4374 0.4061 0.114 Uiso 1 1 calc R
C93 C -0.2468(10) -0.5453(5) 0.3295(4) 0.102(3) Uani 1 1 d .
H93A H -0.2151 -0.5673 0.2840 0.153 Uiso 1 1 calc R
H93B H -0.3453 -0.6030 0.3299 0.153 Uiso 1 1 calc R
H93C H -0.1783 -0.5433 0.3734 0.153 Uiso 1 1 calc R
C103 C -0.3585(4) -0.2486(3) 0.0947(2) 0.0381(9) Uani 1 1 d .
H10E H -0.2502 -0.2209 0.0981 0.046 Uiso 1 1 calc R
C113 C -0.3915(7) -0.1400(4) 0.1211(4) 0.0689(15) Uani 1 1 d .
H11G H -0.3555 -0.0812 0.0896 0.103 Uiso 1 1 calc R
H11H H -0.3422 -0.1059 0.1732 0.103 Uiso 1 1 calc R
H11I H -0.4975 -0.1646 0.1170 0.103 Uiso 1 1 calc R
C123 C -0.4339(7) -0.3023(5) 0.0116(3) 0.0711(16) Uani 1 1 d .
H12D H -0.4182 -0.3734 -0.0034 0.107 Uiso 1 1 calc R
H12E H -0.3917 -0.2452 -0.0200 0.107 Uiso 1 1 calc R
H12F H -0.5393 -0.3221 0.0059 0.107 Uiso 1 1 calc R
N14 N 0.0042(4) -0.1372(3) 0.4055(2) 0.0446(8) Uani 1 1 d .
C14 C 0.0428(5) -0.1571(4) 0.4628(2) 0.0451(10) Uani 1 1 d .
C24 C 0.0922(7) -0.1818(6) 0.5364(3) 0.0620(14) Uani 1 1 d .
H24A H 0.162(6) -0.105(5) 0.571(3) 0.070 Uiso 1 1 d .
H24B H 0.133(6) -0.242(5) 0.526(3) 0.070 Uiso 1 1 d .
H24C H 0.011(7) -0.215(5) 0.560(3) 0.070 Uiso 1 1 d .
N1S N 0.2442(10) -0.3232(8) 0.4066(5) 0.134(3) Uani 1 1 d .
C1S C 0.3162(9) -0.2755(7) 0.3645(5) 0.089(2) Uani 1 1 d .
C2S C 0.4067(9) -0.2197(7) 0.3132(5) 0.085(2) Uani 1 1 d .
H1SB H 0.516(8) -0.166(6) 0.338(4) 0.100 Uiso 1 1 d .
H1SA H 0.345(8) -0.180(6) 0.295(4) 0.100 Uiso 1 1 d .
H1SC H 0.407(8) -0.291(7) 0.280(4) 0.100 Uiso 1 1 d .

loop_
_atom_site_aniso_label
_atom_site_aniso_U_11
_atom_site_aniso_U_22
_atom_site_aniso_U_33
_atom_site_aniso_U_23
_atom_site_aniso_U_13
_atom_site_aniso_U_12
Fe1 0.0256(2) 0.0197(2) 0.0261(3) -0.00242(17) 0.00535(18) 0.00444(18)
F1 0.0646(16) 0.0361(12) 0.0480(14) 0.0015(11) 0.0310(12) 0.0166(12)
N11 0.0232(14) 0.0203(13) 0.0278(14) 0.0012(11) 0.0014(11) 0.0058(11)
N21 0.0252(14) 0.0186(13) 0.0285(14) -0.0015(11) 0.0016(11) 0.0053(11)
C11 0.0300(19) 0.037(2) 0.0299(18) -0.0014(15) 0.0032(15) 0.0050(16)
C21 0.0225(16) 0.0293(17) 0.0252(16) 0.0034(13) -0.0003(13) 0.0084(13)
C31 0.0273(17) 0.0327(18) 0.0345(19) -0.0023(15) 0.0061(14) 0.0124(15)
C41 0.0286(17) 0.0272(17) 0.0279(17) -0.0024(14) 0.0002(14) 0.0118(14)
C51 0.037(2) 0.0272(18) 0.041(2) -0.0088(16) 0.0048(17) 0.0123(16)
C61 0.037(2) 0.050(3) 0.081(4) -0.003(2) 0.025(2) 0.007(2)
C71 0.058(3) 0.054(3) 0.034(2) 0.010(2) 0.001(2) -0.001(2)
C81 0.036(2) 0.037(2) 0.037(2) 0.0053(17) 0.0092(16) 0.0017(16)
C91 0.097(4) 0.061(3) 0.043(3) -0.015(2) 0.003(3) 0.041(3)
C101 0.043(2) 0.030(2) 0.093(4) -0.026(2) 0.013(2) 0.0087(19)
C111 0.045(2) 0.041(2) 0.074(3) -0.012(2) 0.001(2) 0.022(2)
C12 0.0253(16) 0.0239(16) 0.0320(18) 0.0022(14) 0.0071(14) 0.0065(13)
C22 0.0279(17) 0.0279(17) 0.0281(17) 0.0027(14) 0.0065(14) 0.0049(14)
C32 0.039(2) 0.0299(19) 0.0307(19) -0.0021(15) 0.0056(16) 0.0011(16)
C42 0.047(2) 0.0211(17) 0.049(2) -0.0028(16) 0.0138(19) 0.0020(16)
C52 0.042(2) 0.0239(18) 0.057(3) 0.0091(17) 0.0146(19) 0.0135(16)
C62 0.0314(19) 0.0261(17) 0.040(2) 0.0051(15) 0.0081(16) 0.0082(15)
C72 0.0313(19) 0.0343(19) 0.034(2) 0.0047(16) -0.0005(15) 0.0066(15)
C82 0.057(3) 0.047(3) 0.035(2) 0.0088(19) -0.005(2) 0.008(2)
C92 0.040(2) 0.073(3) 0.066(3) 0.024(3) 0.009(2) 0.026(2)
C102 0.034(2) 0.0307(19) 0.053(2) 0.0051(17) -0.0012(18) 0.0123(16)
C112 0.063(3) 0.069(4) 0.072(4) 0.031(3) -0.010(3) 0.023(3)
C122 0.036(2) 0.047(3) 0.087(4) -0.003(2) -0.001(2) 0.016(2)
C13 0.0297(17) 0.0176(15) 0.0353(18) -0.0036(13) 0.0088(14) 0.0065(13)
C23 0.042(2) 0.0237(17) 0.039(2) -0.0041(15) 0.0107(17) 0.0063(16)
C33 0.052(3) 0.0274(19) 0.058(3) 0.0017(19) 0.025(2) 0.0025(18)
C43 0.031(2) 0.035(2) 0.074(3) -0.005(2) 0.011(2) -0.0026(17)
C53 0.0284(19) 0.033(2) 0.059(3) -0.0057(19) 0.0004(18) 0.0053(16)
C63 0.0273(17) 0.0236(16) 0.040(2) -0.0061(14) 0.0026(15) 0.0080(14)
C73 0.072(3) 0.032(2) 0.042(2) 0.0064(18) 0.009(2) 0.013(2)
C83 0.077(4) 0.069(4) 0.040(3) -0.001(2) 0.018(3) -0.015(3)
C93 0.167(7) 0.039(3) 0.082(4) 0.014(3) -0.020(5) 0.037(4)
C103 0.0315(19) 0.0331(19) 0.042(2) 0.0025(16) -0.0041(16) 0.0101(16)
C113 0.073(4) 0.036(2) 0.098(4) 0.009(3) 0.009(3) 0.026(2)
C123 0.074(4) 0.061(3) 0.047(3) 0.009(2) -0.013(3) 0.002(3)
N14 0.0421(19) 0.0399(19) 0.0358(19) 0.0043(15) 0.0038(15) 0.0013(15)
C14 0.040(2) 0.044(2) 0.037(2) 0.0048(18) 0.0056(18) 0.0027(18)
C24 0.060(3) 0.071(4) 0.040(3) 0.019(3) 0.004(2) 0.010(3)
N1S 0.134(7) 0.130(7) 0.143(7) 0.016(6) 0.050(6) 0.054(6)
C1S 0.076(5) 0.085(5) 0.095(5) -0.019(4) 0.004(4) 0.035(4)
C2S 0.082(5) 0.072(4) 0.083(5) -0.012(4) -0.002(4) 0.027(4)

loop_
_atom_type_symbol
_atom_type_description
_atom_type_scat_dispersion_real
_atom_type_scat_dispersion_imag
_atom_type_scat_source
C C 0.0033 0.0016 'International Tables Vol C Tables 4.2.6.8 and 6.1.1.4'
H H 0.0000 0.0000 'International Tables Vol C Tables 4.2.6.8 and 6.1.1.4'
N N 0.0061 0.0033 'International Tables Vol C Tables 4.2.6.8 and 6.1.1.4'
F F 0.0171 0.0103 'International Tables Vol C Tables 4.2.6.8 and 6.1.1.4'
Fe Fe 0.3463 0.8444 'International Tables Vol C Tables 4.2.6.8 and 6.1.1.4'

loop_
_geom_angle_atom_site_label_1
_geom_angle_atom_site_label_2
_geom_angle_atom_site_label_3
_geom_angle
F1 Fe1 N21 121.23(11)
F1 Fe1 N11 124.74(11)
N21 Fe1 N11 97.19(11)
F1 Fe1 N14 97.80(13)
N21 Fe1 N14 108.33(13)
N11 Fe1 N14 106.40(12)
C21 N11 C12 125.0(3)
C21 N11 Fe1 122.2(2)
C12 N11 Fe1 112.9(2)
C41 N21 C13 123.5(3)
C41 N21 Fe1 120.7(2)
C13 N21 Fe1 114.8(2)
C61 C11 C81 105.9(3)
C61 C11 C71 108.7(4)
C81 C11 C71 106.9(3)
C61 C11 C21 111.3(3)
C81 C11 C21 118.0(3)
C71 C11 C21 105.6(3)
N11 C21 C31 120.8(3)
N11 C21 C11 126.7(3)
C31 C21 C11 112.3(3)
C41 C31 C21 133.7(3)
N21 C41 C31 122.0(3)
N21 C41 C51 125.5(3)
C31 C41 C51 112.6(3)
C101 C51 C91 106.9(4)
C101 C51 C111 105.9(4)
C91 C51 C111 109.2(4)
C101 C51 C41 116.9(3)
C91 C51 C41 111.0(3)
C111 C51 C41 106.8(3)
C62 C12 C22 121.0(3)
C62 C12 N11 120.3(3)
C22 C12 N11 118.6(3)
C32 C22 C12 117.9(3)
C32 C22 C72 119.0(3)
C12 C22 C72 123.1(3)
C42 C32 C22 121.9(4)
C52 C42 C32 119.3(3)
C42 C52 C62 121.9(4)
C52 C62 C12 117.9(3)
C52 C62 C102 119.2(3)
C12 C62 C102 122.9(3)
C22 C72 C92 113.2(3)
C22 C72 C82 111.2(3)
C92 C72 C82 109.0(4)
C62 C102 C112 112.4(4)
C62 C102 C122 110.1(4)
C112 C102 C122 109.9(4)
C63 C13 C23 120.9(3)
C63 C13 N21 119.1(3)
C23 C13 N21 119.9(3)
C33 C23 C13 117.4(4)
C33 C23 C73 119.2(4)
C13 C23 C73 123.3(4)
C43 C33 C23 121.9(4)
C33 C43 C53 120.0(4)
C43 C53 C63 121.2(4)
C53 C63 C13 118.5(4)
C53 C63 C103 119.1(4)
C13 C63 C103 122.3(3)
C23 C73 C83 110.2(4)
C23 C73 C93 112.0(4)
C83 C73 C93 110.4(5)
C63 C103 C123 113.3(3)
C63 C103 C113 109.4(4)
C123 C103 C113 110.1(4)
C14 N14 Fe1 172.8(4)
N14 C14 C24 179.6(6)
N1S C1S C2S 178.2(9)

loop_
_geom_bond_atom_site_label_1
_geom_bond_atom_site_label_2
_geom_bond_distance
Fe1 F1 1.946(2)
Fe1 N21 2.005(3)
Fe1 N11 2.019(3)
Fe1 N14 2.099(4)
N11 C21 1.327(4)
N11 C12 1.446(4)
N21 C41 1.346(4)
N21 C13 1.444(4)
C11 C61 1.536(6)
C11 C81 1.540(5)
C11 C71 1.548(6)
C11 C21 1.564(5)
C21 C31 1.425(5)
C31 C41 1.404(5)
C41 C51 1.570(5)
C51 C101 1.535(6)
C51 C91 1.539(7)
C51 C111 1.540(6)
C12 C62 1.410(5)
C12 C22 1.414(5)
C22 C32 1.398(5)
C22 C72 1.518(5)
C32 C42 1.384(6)
C42 C52 1.374(6)
C52 C62 1.405(5)
C62 C102 1.520(5)
C72 C92 1.537(6)
C72 C82 1.542(6)
C102 C112 1.537(6)
C102 C122 1.541(6)
C13 C63 1.406(5)
C13 C23 1.411(5)
C23 C33 1.408(6)
C23 C73 1.514(6)
C33 C43 1.367(7)
C43 C53 1.374(7)
C53 C63 1.400(5)
C63 C103 1.517(6)
C73 C83 1.533(7)
C73 C93 1.543(7)
C103 C123 1.523(6)
C103 C113 1.530(6)
N14 C14 1.138(5)
C14 C24 1.455(7)
N1S C1S 1.161(10)
C1S C2S 1.421(12)
